data_7217993
loop_
_publ_author_name
'Karmakar, Anirban'
'Oliver, Clive L.'
'Platero-Prats, Ana E.'
'Laurila, Elina'
'\"Ohrstr\"om, Lars'

_publ_section_title
;
 Crystal structures and hydrogen bond analysis of five amino acid
 conjugates of terephthalic and benzene-1,2,3-tricarboxylic acids
;
_journal_issue 35
_journal_name_full CrystEngComm
_journal_page_first 8243
_journal_paper_doi 10.1039/C4CE00605D
_journal_volume 16
_journal_year 2014
_chemical_absolute_configuration ad
_chemical_formula_sum 'C14 H20 N2 O8'
_chemical_formula_weight 344.32
_chemical_name_systematic
; 
 ? 
;
_space_group_IT_number 19
_symmetry_cell_setting orthorhombic
_symmetry_space_group_name_Hall 'P 2ac 2ab'
_symmetry_space_group_name_H-M 'P 21 21 21'
_atom_sites_solution_hydrogens geom
_atom_sites_solution_primary direct
_atom_sites_solution_secondary difmap
_audit_creation_method SHELXL-97
_cell_angle_alpha 90.00
_cell_angle_beta 90.00
_cell_angle_gamma 90.00
_cell_formula_units_Z 4
_cell_length_a 7.7195(5)
_cell_length_b 8.2128(5)
_cell_length_c 26.4533(17)
_cell_measurement_reflns_used 17720
_cell_measurement_temperature 293(2)
_cell_measurement_theta_max 24.11
_cell_measurement_theta_min 0.996
_cell_volume 1677.11(18)
_computing_cell_refinement
;
CrysAlisPro, Agilent Technologies,
Version 1.171.35.6 (release 27-01-2011 CrysAlis171 .NET)
(compiled Jan 27 2011,13:34:29)
;
_computing_data_collection
;
CrysAlisPro, Agilent Technologies,
Version 1.171.35.6 (release 27-01-2011 CrysAlis171 .NET)
(compiled Jan 27 2011,13:34:29)
;
_computing_data_reduction
;
CrysAlisPro, Agilent Technologies,
Version 1.171.35.6 (release 27-01-2011 CrysAlis171 .NET)
(compiled Jan 27 2011,13:34:29)
;
_computing_structure_refinement 'SHELXL-97 (Sheldrick, 1997)'
_computing_structure_solution 'SHELXS-97 (Sheldrick, 1990)'
_diffrn_ambient_temperature 293(2)
_diffrn_detector_area_resol_mean 16.5467
_diffrn_measured_fraction_theta_full 0.951
_diffrn_measured_fraction_theta_max 0.951
_diffrn_measurement_device_type 'Xcalibur, Sapphire3'
_diffrn_measurement_method '\w and \p scans'
_diffrn_radiation_monochromator graphite
_diffrn_radiation_source 'fine-focus sealed tube'
_diffrn_radiation_type MoK\a
_diffrn_radiation_wavelength 0.71073
_diffrn_reflns_av_R_equivalents 0.0771
_diffrn_reflns_av_sigmaI/netI 0.0714
_diffrn_reflns_limit_h_max 11
_diffrn_reflns_limit_h_min -11
_diffrn_reflns_limit_k_max 12
_diffrn_reflns_limit_k_min -12
_diffrn_reflns_limit_l_max 38
_diffrn_reflns_limit_l_min -40
_diffrn_reflns_number 31431
_diffrn_reflns_theta_full 33.15
_diffrn_reflns_theta_max 33.15
_diffrn_reflns_theta_min 3.06
_exptl_absorpt_coefficient_mu 0.113
_exptl_absorpt_correction_T_max 0.989
_exptl_absorpt_correction_T_min 0.967
_exptl_absorpt_correction_type multi-scan
_exptl_crystal_colour colourless
_exptl_crystal_density_diffrn 1.364
_exptl_crystal_density_method 'not measured'
_exptl_crystal_description prismatic
_exptl_crystal_F_000 728
_exptl_crystal_size_max 0.40
_exptl_crystal_size_mid 0.25
_exptl_crystal_size_min 0.10
_refine_diff_density_max 0.196
_refine_diff_density_min -0.198
_refine_diff_density_rms 0.046
_refine_ls_abs_structure_details 'Flack H D (1983), Acta Cryst. A39, 876-881'
_refine_ls_abs_structure_Flack -0.3(11)
_refine_ls_extinction_method none
_refine_ls_goodness_of_fit_ref 1.084
_refine_ls_hydrogen_treatment mixed
_refine_ls_matrix_type full
_refine_ls_number_parameters 245
_refine_ls_number_reflns 5974
_refine_ls_number_restraints 6
_refine_ls_restrained_S_all 1.084
_refine_ls_R_factor_all 0.1123
_refine_ls_R_factor_gt 0.0678
_refine_ls_shift/su_max 0.000
_refine_ls_shift/su_mean 0.000
_refine_ls_structure_factor_coef Fsqd
_refine_ls_weighting_details 'calc w=1/[\s^2^(Fo^2^)+(0.0388P)^2^+0.1352P] where P=(Fo^2^+2Fc^2^)/3'
_refine_ls_weighting_scheme calc
_refine_ls_wR_factor_gt 0.1084
_refine_ls_wR_factor_ref 0.1210
_reflns_number_gt 4010
_reflns_number_total 5974
_reflns_threshold_expression >2sigma(I)
_cod_duplicate_entry 7216177
_cod_data_source_file c4ce00605d2.cif
_cod_data_source_block Compound1
_cod_database_code 7217993

loop_
_symmetry_equiv_pos_as_xyz
'x, y, z'
'-x+1/2, -y, z+1/2'
'-x, y+1/2, -z+1/2'
'x+1/2, -y+1/2, -z'

loop_
_atom_site_label
_atom_site_type_symbol
_atom_site_fract_x
_atom_site_fract_y
_atom_site_fract_z
_atom_site_U_iso_or_equiv
_atom_site_adp_type
_atom_site_occupancy
_atom_site_symmetry_multiplicity
_atom_site_calc_flag
_atom_site_refinement_flags
C1 C 0.1907(3) 0.9936(3) 0.23557(7) 0.0338(5) Uani 1 1 d .
C2 C 0.2609(3) 0.8262(2) 0.24782(8) 0.0321(5) Uani 1 1 d .
H2 H 0.1706 0.7471 0.2392 0.039 Uiso 1 1 calc R
C3 C 0.2996(4) 0.8071(3) 0.30363(8) 0.0507(6) Uani 1 1 d .
H3A H 0.3302 0.6961 0.3106 0.076 Uiso 1 1 calc R
H3B H 0.1989 0.8361 0.3229 0.076 Uiso 1 1 calc R
H3C H 0.3942 0.8771 0.3128 0.076 Uiso 1 1 calc R
C4 C 0.4054(3) 0.7757(2) 0.16824(8) 0.0293(4) Uani 1 1 d .
C5 C 0.5616(3) 0.7124(2) 0.14152(7) 0.0284(4) Uani 1 1 d .
C6 C 0.7305(3) 0.7426(2) 0.15733(7) 0.0316(4) Uani 1 1 d .
H6 H 0.7505 0.8104 0.1849 0.038 Uiso 1 1 calc R
C7 C 0.8691(3) 0.6720(2) 0.13224(8) 0.0321(5) Uani 1 1 d .
H7 H 0.9816 0.6904 0.1434 0.039 Uiso 1 1 calc R
C8 C 0.8397(3) 0.5738(2) 0.09031(7) 0.0281(4) Uani 1 1 d .
C9 C 0.6719(3) 0.5469(2) 0.07415(7) 0.0308(5) Uani 1 1 d .
H9 H 0.6522 0.4819 0.0459 0.037 Uiso 1 1 calc R
C10 C 0.5332(3) 0.6151(2) 0.09935(7) 0.0313(4) Uani 1 1 d .
H10 H 0.4209 0.5960 0.0881 0.038 Uiso 1 1 calc R
C11 C 0.9902(3) 0.4942(2) 0.06439(7) 0.0307(4) Uani 1 1 d .
C12 C 1.1072(3) 0.3997(2) -0.01634(8) 0.0328(4) Uani 1 1 d .
H12 H 1.1383 0.2968 0.0000 0.039 Uiso 1 1 calc R
C13 C 1.0346(3) 0.3617(3) -0.06850(8) 0.0480(6) Uani 1 1 d .
H13A H 0.9360 0.2913 -0.0652 0.072 Uiso 1 1 calc R
H13B H 1.1219 0.3087 -0.0884 0.072 Uiso 1 1 calc R
H13C H 1.0002 0.4611 -0.0848 0.072 Uiso 1 1 calc R
C14 C 1.2695(3) 0.5030(2) -0.02076(7) 0.0335(5) Uani 1 1 d .
H1A H 0.495(3) 0.748(3) 0.2318(8) 0.041(8) Uiso 1 1 d .
H2A H 0.900(3) 0.526(3) -0.0005(9) 0.034(6) Uiso 1 1 d .
H7A H 0.122(4) 0.425(4) 0.2083(10) 0.096(12) Uiso 1 1 d D
H8A H 0.685(5) 0.697(3) 0.9647(9) 0.094(12) Uiso 1 1 d D
H7B H 0.172(4) 0.401(4) 0.1570(7) 0.097(12) Uiso 1 1 d D
H8B H 0.699(3) 0.625(3) 0.9171(6) 0.056(8) Uiso 1 1 d D
N1 N 0.4134(3) 0.7843(2) 0.21869(7) 0.0331(4) Uani 1 1 d .
N2 N 0.9776(3) 0.4796(2) 0.01429(7) 0.0351(4) Uani 1 1 d .
O1 O 0.0406(2) 1.0275(2) 0.24299(7) 0.0524(5) Uani 1 1 d .
O2 O 0.3054(2) 1.09929(17) 0.21837(6) 0.0405(4) Uani 1 1 d .
H2B H 0.2562 1.1843 0.2107 0.061 Uiso 1 1 calc R
O3 O 0.27216(19) 0.81523(18) 0.14601(5) 0.0390(4) Uani 1 1 d .
O4 O 1.1188(2) 0.44584(19) 0.08760(6) 0.0420(4) Uani 1 1 d .
O5 O 1.2809(2) 0.64219(18) -0.00751(6) 0.0472(4) Uani 1 1 d .
O6 O 1.3966(2) 0.4230(2) -0.04214(8) 0.0567(5) Uani 1 1 d .
H6A H 1.4810 0.4830 -0.0449 0.085 Uiso 1 1 calc R
O7 O 0.1975(2) 0.3810(2) 0.18956(7) 0.0525(5) Uani 1 1 d D
O8 O 0.6734(2) 0.6034(2) 0.94902(6) 0.0417(4) Uani 1 1 d D

loop_
_atom_site_aniso_label
_atom_site_aniso_U_11
_atom_site_aniso_U_22
_atom_site_aniso_U_33
_atom_site_aniso_U_23
_atom_site_aniso_U_13
_atom_site_aniso_U_12
C1 0.0347(13) 0.0403(10) 0.0263(10) -0.0021(8) 0.0020(9) 0.0022(10)
C2 0.0311(12) 0.0333(9) 0.0320(11) -0.0027(8) 0.0038(9) 0.0025(8)
C3 0.0680(19) 0.0548(13) 0.0293(11) 0.0030(10) 0.0069(12) 0.0168(12)
C4 0.0247(12) 0.0340(10) 0.0291(11) -0.0010(8) -0.0004(8) 0.0002(8)
C5 0.0281(12) 0.0318(9) 0.0254(10) 0.0040(7) 0.0024(8) 0.0011(8)
C6 0.0310(13) 0.0369(10) 0.0269(10) -0.0035(8) -0.0001(9) -0.0021(9)
C7 0.0228(11) 0.0422(11) 0.0313(11) 0.0008(8) -0.0009(9) -0.0022(8)
C8 0.0265(12) 0.0331(9) 0.0246(9) 0.0045(7) 0.0060(8) 0.0000(8)
C9 0.0333(13) 0.0353(10) 0.0239(10) -0.0029(7) 0.0031(8) 0.0009(8)
C10 0.0261(12) 0.0416(11) 0.0262(10) -0.0003(8) -0.0010(8) -0.0009(9)
C11 0.0281(12) 0.0326(10) 0.0314(11) 0.0023(8) 0.0048(9) -0.0004(9)
C12 0.0339(12) 0.0358(10) 0.0286(10) 0.0006(8) 0.0075(9) 0.0075(9)
C13 0.0529(17) 0.0544(14) 0.0366(13) -0.0093(10) 0.0043(11) 0.0052(12)
C14 0.0351(13) 0.0360(10) 0.0296(11) 0.0016(8) 0.0050(9) 0.0071(9)
N1 0.0279(11) 0.0444(9) 0.0269(9) -0.0015(7) -0.0009(8) 0.0101(8)
N2 0.0307(11) 0.0466(10) 0.0278(9) 0.0042(8) 0.0053(8) 0.0110(9)
O1 0.0336(10) 0.0563(10) 0.0674(12) 0.0101(8) 0.0133(8) 0.0119(8)
O2 0.0370(10) 0.0375(8) 0.0469(9) 0.0030(7) -0.0009(7) -0.0008(7)
O3 0.0299(9) 0.0561(9) 0.0311(8) -0.0023(7) -0.0024(7) 0.0085(7)
O4 0.0328(9) 0.0580(9) 0.0352(9) 0.0014(7) -0.0007(7) 0.0111(7)
O5 0.0527(11) 0.0367(8) 0.0522(10) -0.0025(7) 0.0114(8) -0.0030(7)
O6 0.0370(10) 0.0473(9) 0.0858(14) -0.0104(9) 0.0235(10) 0.0019(8)
O7 0.0580(13) 0.0500(10) 0.0496(11) 0.0081(8) 0.0046(10) 0.0132(9)
O8 0.0420(10) 0.0494(9) 0.0335(9) 0.0015(7) 0.0070(7) -0.0038(7)

loop_
_atom_type_symbol
_atom_type_description
_atom_type_scat_dispersion_real
_atom_type_scat_dispersion_imag
_atom_type_scat_source
C C 0.0033 0.0016 'International Tables Vol C Tables 4.2.6.8 and 6.1.1.4'
H H 0.0000 0.0000 'International Tables Vol C Tables 4.2.6.8 and 6.1.1.4'
N N 0.0061 0.0033 'International Tables Vol C Tables 4.2.6.8 and 6.1.1.4'
O O 0.0106 0.0060 'International Tables Vol C Tables 4.2.6.8 and 6.1.1.4'

loop_
_geom_angle_atom_site_label_1
_geom_angle_atom_site_label_2
_geom_angle_atom_site_label_3
_geom_angle
O1 C1 O2 123.2(2)
O1 C1 C2 121.2(2)
O2 C1 C2 115.49(19)
N1 C2 C1 113.16(18)
N1 C2 C3 109.50(19)
C1 C2 C3 111.93(17)
N1 C2 H2 107.3
C1 C2 H2 107.3
C3 C2 H2 107.3
C2 C3 H3A 109.5
C2 C3 H3B 109.5
H3A C3 H3B 109.5
C2 C3 H3C 109.5
H3A C3 H3C 109.5
H3B C3 H3C 109.5
O3 C4 N1 120.15(19)
O3 C4 C5 122.82(18)
N1 C4 C5 117.01(18)
C10 C5 C6 119.43(18)
C10 C5 C4 116.97(18)
C6 C5 C4 123.57(18)
C7 C6 C5 120.33(18)
C7 C6 H6 119.8
C5 C6 H6 119.8
C6 C7 C8 119.90(19)
C6 C7 H7 120.0
C8 C7 H7 120.0
C9 C8 C7 119.52(18)
C9 C8 C11 121.00(17)
C7 C8 C11 119.44(18)
C10 C9 C8 120.85(18)
C10 C9 H9 119.6
C8 C9 H9 119.6
C9 C10 C5 119.93(19)
C9 C10 H10 120.0
C5 C10 H10 120.0
O4 C11 N2 121.63(19)
O4 C11 C8 122.45(18)
N2 C11 C8 115.92(18)
N2 C12 C14 111.16(16)
N2 C12 C13 110.31(18)
C14 C12 C13 110.41(17)
N2 C12 H12 108.3
C14 C12 H12 108.3
C13 C12 H12 108.3
C12 C13 H13A 109.5
C12 C13 H13B 109.5
H13A C13 H13B 109.5
C12 C13 H13C 109.5
H13A C13 H13C 109.5
H13B C13 H13C 109.5
O5 C14 O6 123.3(2)
O5 C14 C12 124.85(18)
O6 C14 C12 111.83(17)
C4 N1 C2 120.37(19)
C4 N1 H1A 117.5(18)
C2 N1 H1A 120.7(18)
C11 N2 C12 123.20(19)
C11 N2 H2A 119.5(17)
C12 N2 H2A 116.9(17)
C1 O2 H2B 109.5
C14 O6 H6A 109.5
H7A O7 H7B 110(2)
H8A O8 H8B 105(2)

loop_
_geom_bond_atom_site_label_1
_geom_bond_atom_site_label_2
_geom_bond_distance
C1 O1 1.207(3)
C1 O2 1.321(3)
C1 C2 1.513(3)
C2 N1 1.449(3)
C2 C3 1.514(3)
C2 H2 0.9800
C3 H3A 0.9600
C3 H3B 0.9600
C3 H3C 0.9600
C4 O3 1.229(2)
C4 N1 1.338(3)
C4 C5 1.491(3)
C5 C10 1.390(3)
C5 C6 1.392(3)
C6 C7 1.386(3)
C6 H6 0.9300
C7 C8 1.390(3)
C7 H7 0.9300
C8 C9 1.382(3)
C8 C11 1.499(3)
C9 C10 1.380(3)
C9 H9 0.9300
C10 H10 0.9300
C11 O4 1.233(2)
C11 N2 1.334(3)
C12 N2 1.445(3)
C12 C14 1.517(3)
C12 C13 1.522(3)
C12 H12 0.9800
C13 H13A 0.9600
C13 H13B 0.9600
C13 H13C 0.9600
C14 O5 1.199(2)
C14 O6 1.310(2)
N1 H1A 0.78(3)
N2 H2A 0.81(2)
O2 H2B 0.8200
O6 H6A 0.8200
O7 H7A 0.845(17)
O7 H7B 0.897(17)
O8 H8A 0.876(17)
O8 H8B 0.884(16)

loop_
_geom_hbond_atom_site_label_D
_geom_hbond_atom_site_label_H
_geom_hbond_atom_site_label_A
_geom_hbond_distance_DH
_geom_hbond_distance_HA
_geom_hbond_distance_DA
_geom_hbond_angle_DHA
_geom_hbond_site_symmetry_A
N1 H1A O2 0.78(3) 2.37(3) 3.129(3) 167(2) 3_645
N2 H2A O8 0.81(2) 2.29(2) 3.087(3) 168(2) 1_554
O7 H7A O1 0.845(17) 1.987(17) 2.830(3) 175(3) 3_545
O8 H8A O5 0.876(17) 1.89(2) 2.730(2) 159(3) 4_466
O7 H7B O4 0.897(17) 1.918(17) 2.815(2) 180(3) 1_455
O8 H8B O3 0.884(16) 1.831(17) 2.711(2) 173(3) 4_566
O2 H2B O7 0.82 1.77 2.574(2) 166.9 1_565
O6 H6A O8 0.82 1.79 2.610(2) 176.6 1_654
